data_1505586
loop_
_publ_author_name
'Rawal, Girish K.'
'Kumar, Amit'
'Tawar, Urmila'
'Vankar, Yashwant D.'

_publ_section_title
;
 New method for chloroamidation of olefins. Application in the synthesis
 of N-glycopeptides and anticancer agents.
;
_journal_issue 25
_journal_name_full 'Organic letters'
_journal_page_first 5171
_journal_page_last 5174
_journal_paper_doi 10.1021/ol702097q
_journal_volume 9
_journal_year 2007
_chemical_absolute_configuration rmad
_chemical_formula_moiety 'C27 H30 Cl N O4'
_chemical_formula_sum 'C27 H30 Cl N O4'
_chemical_formula_weight 467.97
_chemical_name_systematic
;
 ?
;
_space_group_IT_number 4
_symmetry_cell_setting monoclinic
_symmetry_space_group_name_Hall 'P 2yb'
_symmetry_space_group_name_H-M 'P 1 21 1'
_atom_sites_solution_hydrogens geom
_atom_sites_solution_primary direct
_atom_sites_solution_secondary difmap
_audit_creation_method SHELXL-97
_cell_angle_alpha 90.00
_cell_angle_beta 109.06(3)
_cell_angle_gamma 90.00
_cell_formula_units_Z 8
_cell_length_a 12.532(3)
_cell_length_b 21.325(4)
_cell_length_c 19.032(4)
_cell_measurement_reflns_used 999
_cell_measurement_temperature 293(2)
_cell_measurement_theta_max +28.0
_cell_measurement_theta_min -28.0
_cell_volume 4807(2)
_computing_cell_refinement 'Bruker SMART v5.628'
_computing_data_collection 'Bruker SMART v5.628'
_computing_data_reduction 'Bruker SAINT+ v6.45'
_computing_molecular_graphics ORTEP
_computing_structure_refinement 'SHELXL-97 (Sheldrick, 1997)'
_computing_structure_solution 'SIR 97'
_diffrn_ambient_temperature 293(2)
_diffrn_measured_fraction_theta_full 0.996
_diffrn_measured_fraction_theta_max 0.996
_diffrn_measurement_device_type 'Brucker SMART APEX'
_diffrn_measurement_method 'Phi-Omega scans'
_diffrn_radiation_monochromator graphite
_diffrn_radiation_source 'fine-focus sealed tube'
_diffrn_radiation_type MoK\a
_diffrn_radiation_wavelength 0.71073
_diffrn_reflns_av_R_equivalents 0.0600
_diffrn_reflns_av_sigmaI/netI 0.0968
_diffrn_reflns_limit_h_max 16
_diffrn_reflns_limit_h_min -15
_diffrn_reflns_limit_k_max 28
_diffrn_reflns_limit_k_min -14
_diffrn_reflns_limit_l_max 25
_diffrn_reflns_limit_l_min -25
_diffrn_reflns_number 32216
_diffrn_reflns_theta_full 28.31
_diffrn_reflns_theta_max 28.31
_diffrn_reflns_theta_min 1.97
_diffrn_standards_decay_% 0.005
_diffrn_standards_interval_time 1
_diffrn_standards_number 16021
_exptl_absorpt_coefficient_mu 0.193
_exptl_absorpt_correction_T_max 0.9773
_exptl_absorpt_correction_T_min 0.9625
_exptl_absorpt_correction_type empirical
_exptl_absorpt_process_details 'Bruker SADABS'
_exptl_crystal_colour colourless
_exptl_crystal_density_diffrn 1.293
_exptl_crystal_density_method 'not measured'
_exptl_crystal_description prism
_exptl_crystal_F_000 1984
_exptl_crystal_size_max 0.20
_exptl_crystal_size_mid 0.15
_exptl_crystal_size_min 0.12
_refine_diff_density_max 0.595
_refine_diff_density_min -0.626
_refine_diff_density_rms 0.119
_refine_ls_abs_structure_details 'Flack H D (1983), Acta Cryst. A39, 876-881'
_refine_ls_abs_structure_Flack 0.10(11)
_refine_ls_extinction_method none
_refine_ls_goodness_of_fit_ref 1.165
_refine_ls_hydrogen_treatment constr
_refine_ls_matrix_type full
_refine_ls_number_parameters 1171
_refine_ls_number_reflns 16021
_refine_ls_number_restraints 1
_refine_ls_restrained_S_all 1.165
_refine_ls_R_factor_all 0.1359
_refine_ls_R_factor_gt 0.1181
_refine_ls_shift/su_max 0.009
_refine_ls_shift/su_mean 0.001
_refine_ls_structure_factor_coef Fsqd
_refine_ls_weighting_details 'calc w=1/[\s^2^(Fo^2^)+(0.0475P)^2^+30.4271P] where P=(Fo^2^+2Fc^2^)/3'
_refine_ls_weighting_scheme calc
_refine_ls_wR_factor_gt 0.2518
_refine_ls_wR_factor_ref 0.2598
_reflns_number_gt 13145
_reflns_number_total 16021
_reflns_threshold_expression >2sigma(I)
_cod_data_source_file ol702097q-file004.cif
_cod_data_source_block 27juncm
_cod_original_cell_volume 4807.3(17)
_cod_original_sg_symbol_H-M P1211
_cod_database_code 1505586

loop_
_symmetry_equiv_pos_as_xyz
'x, y, z'
'-x, y+1/2, -z'

loop_
_atom_site_label
_atom_site_type_symbol
_atom_site_fract_x
_atom_site_fract_y
_atom_site_fract_z
_atom_site_U_iso_or_equiv
_atom_site_adp_type
_atom_site_occupancy
_atom_site_symmetry_multiplicity
_atom_site_calc_flag
_atom_site_refinement_flags
C1 C 0.3391(6) 0.5117(4) 0.3595(4) 0.0154(16) Uani 1 1 d .
H1 H 0.2779 0.4833 0.3326 0.018 Uiso 1 1 calc R
C2 C 0.4360(6) 0.5062(4) 0.3253(5) 0.0165(17) Uani 1 1 d .
H2 H 0.4064 0.5173 0.2725 0.020 Uiso 1 1 calc R
C3 C 0.4807(7) 0.4411(5) 0.3325(4) 0.0214(13) Uani 1 1 d .
H3 H 0.4209 0.4143 0.3005 0.026 Uiso 1 1 calc R
C4 C 0.5087(6) 0.4163(4) 0.4134(4) 0.0144(16) Uani 1 1 d .
H4 H 0.5774 0.4367 0.4454 0.017 Uiso 1 1 calc R
C5 C 0.4115(6) 0.4288(4) 0.4435(4) 0.0176(17) Uani 1 1 d .
H5 H 0.3466 0.4035 0.4148 0.021 Uiso 1 1 calc R
C6 C 0.4420(7) 0.4107(5) 0.5245(4) 0.0213(19) Uani 1 1 d .
H6A H 0.3844 0.4256 0.5442 0.026 Uiso 1 1 calc R
H6B H 0.4460 0.3654 0.5293 0.026 Uiso 1 1 calc R
C7 C 0.5820(7) 0.4176(4) 0.6380(4) 0.0204(18) Uani 1 1 d .
H7A H 0.5892 0.3723 0.6400 0.024 Uiso 1 1 calc R
H7B H 0.5261 0.4293 0.6608 0.024 Uiso 1 1 calc R
C8 C 0.6936(7) 0.4468(4) 0.6804(5) 0.0221(19) Uani 1 1 d .
C9 C 0.7404(8) 0.4347(6) 0.7560(5) 0.035(3) Uani 1 1 d .
H9 H 0.7030 0.4086 0.7794 0.042 Uiso 1 1 calc R
C10 C 0.8437(8) 0.4616(5) 0.7969(5) 0.028(2) Uani 1 1 d .
H10 H 0.8745 0.4528 0.8474 0.034 Uiso 1 1 calc R
C11 C 0.8998(8) 0.5002(5) 0.7647(5) 0.026(2) Uani 1 1 d .
H11 H 0.9685 0.5175 0.7929 0.031 Uiso 1 1 calc R
C12 C 0.8540(7) 0.5139(4) 0.6886(5) 0.0212(18) Uani 1 1 d .
H12 H 0.8915 0.5402 0.6654 0.025 Uiso 1 1 calc R
C13 C 0.7493(8) 0.4866(4) 0.6485(5) 0.0224(19) Uani 1 1 d .
H13 H 0.7172 0.4961 0.5983 0.027 Uiso 1 1 calc R
C14 C 0.6382(8) 0.3313(5) 0.4450(5) 0.028(2) Uani 1 1 d .
H14A H 0.6711 0.3499 0.4938 0.033 Uiso 1 1 calc R
H14B H 0.6799 0.3463 0.4135 0.033 Uiso 1 1 calc R
C15 C 0.6470(7) 0.2618(5) 0.4511(5) 0.0220(19) Uani 1 1 d .
C16 C 0.7239(8) 0.2278(5) 0.4309(5) 0.027(2) Uani 1 1 d .
H16 H 0.7728 0.2484 0.4110 0.033 Uiso 1 1 calc R
C17 C 0.7317(9) 0.1631(6) 0.4393(6) 0.037(3) Uani 1 1 d .
H17 H 0.7851 0.1410 0.4249 0.044 Uiso 1 1 calc R
C18 C 0.6589(9) 0.1313(5) 0.4693(5) 0.031(2) Uani 1 1 d .
H18 H 0.6640 0.0881 0.4765 0.037 Uiso 1 1 calc R
C19 C 0.5784(8) 0.1666(5) 0.4882(5) 0.032(2) Uani 1 1 d .
H19 H 0.5283 0.1463 0.5074 0.038 Uiso 1 1 calc R
C20 C 0.5716(8) 0.2294(5) 0.4792(5) 0.024(2) Uani 1 1 d .
H20 H 0.5164 0.2515 0.4916 0.029 Uiso 1 1 calc R
C21 C 0.5568(8) 0.4352(5) 0.2328(4) 0.026(2) Uani 1 1 d .
H21A H 0.5695 0.4777 0.2191 0.031 Uiso 1 1 calc R
H21B H 0.4792 0.4238 0.2058 0.031 Uiso 1 1 calc R
C22 C 0.6378(7) 0.3900(5) 0.2131(5) 0.0222(19) Uani 1 1 d .
C23 C 0.6934(7) 0.4101(6) 0.1660(5) 0.031(2) Uani 1 1 d .
H23 H 0.6806 0.4503 0.1458 0.037 Uiso 1 1 calc R
C24 C 0.7684(7) 0.3707(7) 0.1487(5) 0.042(4) Uani 1 1 d .
H24 H 0.8052 0.3838 0.1161 0.051 Uiso 1 1 calc R
C25 C 0.7883(8) 0.3129(6) 0.1794(7) 0.045(3) Uani 1 1 d .
H25 H 0.8398 0.2873 0.1674 0.054 Uiso 1 1 calc R
C26 C 0.7376(10) 0.2905(5) 0.2262(8) 0.048(3) Uani 1 1 d .
H26 H 0.7540 0.2507 0.2467 0.057 Uiso 1 1 calc R
C27 C 0.6572(8) 0.3302(5) 0.2438(5) 0.027(2) Uani 1 1 d .
H27 H 0.6188 0.3162 0.2751 0.033 Uiso 1 1 calc R
Cl1 Cl 0.54714(16) 0.56132(10) 0.37299(12) 0.0219(4) Uani 1 1 d .
N1 N 0.2956(6) 0.5741(4) 0.3523(4) 0.0261(18) Uani 1 1 d .
H1A H 0.2968 0.5950 0.3913 0.031 Uiso 1 1 calc R
H1B H 0.2683 0.5909 0.3091 0.031 Uiso 1 1 calc R
O1 O 0.3796(5) 0.4929(3) 0.4344(3) 0.0150(12) Uani 1 1 d .
O2 O 0.5771(4) 0.4315(3) 0.3121(3) 0.0184(9) Uani 1 1 d .
O3 O 0.5252(4) 0.3494(3) 0.4151(3) 0.0212(13) Uani 1 1 d .
O4 O 0.5465(5) 0.4371(3) 0.5645(3) 0.0261(15) Uani 1 1 d .
C28 C -0.1477(7) 0.4715(5) 0.3513(5) 0.022(2) Uani 1 1 d .
H28 H -0.1992 0.4403 0.3202 0.027 Uiso 1 1 calc R
C29 C -0.0405(6) 0.4718(5) 0.3295(4) 0.0198(19) Uani 1 1 d .
H29 H -0.0594 0.4851 0.2775 0.024 Uiso 1 1 calc R
C30 C 0.0060(7) 0.4057(4) 0.3375(4) 0.0151(17) Uani 1 1 d .
H30 H -0.0500 0.3785 0.3029 0.018 Uiso 1 1 calc R
C31 C 0.0284(6) 0.3811(4) 0.4150(4) 0.0163(17) Uani 1 1 d .
H31 H 0.0922 0.4039 0.4493 0.020 Uiso 1 1 calc R
C32 C -0.0757(7) 0.3899(5) 0.4386(5) 0.026(2) Uani 1 1 d .
H32 H -0.1344 0.3623 0.4069 0.031 Uiso 1 1 calc R
C33 C -0.0547(8) 0.3686(5) 0.5189(5) 0.029(2) Uani 1 1 d .
H33A H -0.1158 0.3837 0.5352 0.035 Uiso 1 1 calc R
H33B H -0.0555 0.3232 0.5204 0.035 Uiso 1 1 calc R
C34 C 0.0436(8) 0.4557(6) 0.5904(6) 0.036(3) Uani 1 1 d .
H34A H -0.0150 0.4612 0.6129 0.043 Uiso 1 1 calc R
H34B H 0.0275 0.4831 0.5475 0.043 Uiso 1 1 calc R
C35 C 0.1570(8) 0.4709(5) 0.6455(5) 0.027(2) Uani 1 1 d .
C36 C 0.1842(8) 0.4609(5) 0.7202(5) 0.026(2) Uani 1 1 d .
H36 H 0.1294 0.4437 0.7377 0.031 Uiso 1 1 calc R
C37 C 0.2894(9) 0.4751(5) 0.7719(6) 0.035(2) Uani 1 1 d .
H37 H 0.3045 0.4678 0.8224 0.042 Uiso 1 1 calc R
C38 C 0.3702(8) 0.5004(5) 0.7456(5) 0.032(2) Uani 1 1 d .
H38 H 0.4412 0.5109 0.7781 0.039 Uiso 1 1 calc R
C39 C 0.3442(9) 0.5100(5) 0.6701(6) 0.032(2) Uani 1 1 d .
H39 H 0.3991 0.5274 0.6530 0.038 Uiso 1 1 calc R
C40 C 0.2440(8) 0.4957(5) 0.6203(5) 0.027(2) Uani 1 1 d .
H40 H 0.2312 0.5018 0.5698 0.032 Uiso 1 1 calc R
C41 C 0.1633(8) 0.3002(5) 0.4682(5) 0.030(2) Uani 1 1 d .
H41A H 0.1743 0.3178 0.5170 0.036 Uiso 1 1 calc R
H41B H 0.2216 0.3165 0.4499 0.036 Uiso 1 1 calc R
C42 C 0.1694(7) 0.2285(5) 0.4724(5) 0.024(2) Uani 1 1 d .
C43 C 0.2507(7) 0.1968(5) 0.4539(5) 0.031(2) Uani 1 1 d .
H43 H 0.3028 0.2184 0.4378 0.038 Uiso 1 1 calc R
C44 C 0.2552(8) 0.1329(5) 0.4593(5) 0.027(2) Uani 1 1 d .
H44 H 0.3088 0.1113 0.4446 0.033 Uiso 1 1 calc R
C45 C 0.1817(8) 0.0994(5) 0.4862(5) 0.032(2) Uani 1 1 d .
H45 H 0.1867 0.0561 0.4914 0.038 Uiso 1 1 calc R
C46 C 0.1002(9) 0.1334(5) 0.5050(5) 0.035(2) Uani 1 1 d .
H46 H 0.0479 0.1120 0.5212 0.042 Uiso 1 1 calc R
C47 C 0.0945(9) 0.1985(6) 0.5006(5) 0.035(2) Uani 1 1 d .
H47 H 0.0423 0.2209 0.5159 0.041 Uiso 1 1 calc R
C48 C 0.0945(7) 0.4077(4) 0.2432(4) 0.0171(17) Uani 1 1 d .
H48A H 0.0969 0.4516 0.2305 0.021 Uiso 1 1 calc R
H48B H 0.0214 0.3910 0.2143 0.021 Uiso 1 1 calc R
C49 C 0.1860(6) 0.3725(4) 0.2255(4) 0.0173(18) Uani 1 1 d .
C50 C 0.2084(7) 0.3885(5) 0.1593(5) 0.025(2) Uani 1 1 d .
H50 H 0.1705 0.4215 0.1296 0.030 Uiso 1 1 calc R
C51 C 0.2903(8) 0.3528(5) 0.1394(6) 0.032(2) Uani 1 1 d .
H51 H 0.3067 0.3626 0.0965 0.038 Uiso 1 1 calc R
C52 C 0.3444(8) 0.3045(5) 0.1831(6) 0.032(2) Uani 1 1 d .
H52 H 0.3966 0.2812 0.1688 0.039 Uiso 1 1 calc R
C53 C 0.3249(8) 0.2895(5) 0.2460(6) 0.033(2) Uani 1 1 d .
H53 H 0.3634 0.2564 0.2752 0.039 Uiso 1 1 calc R
C54 C 0.2458(7) 0.3240(4) 0.2672(5) 0.0197(18) Uani 1 1 d .
H54 H 0.2333 0.3137 0.3114 0.024 Uiso 1 1 calc R
Cl2 Cl 0.05869(18) 0.52607(11) 0.38798(12) 0.0238(5) Uani 1 1 d .
N2 N -0.2030(7) 0.5297(4) 0.3378(4) 0.0309(19) Uani 1 1 d .
H2A H -0.2168 0.5493 0.3734 0.037 Uiso 1 1 calc R
H2B H -0.2232 0.5457 0.2939 0.037 Uiso 1 1 calc R
O5 O -0.1197(5) 0.4513(3) 0.4274(3) 0.0228(14) Uani 1 1 d .
O6 O 0.1100(5) 0.4017(3) 0.3205(3) 0.0211(14) Uani 1 1 d .
O7 O 0.0537(5) 0.3165(3) 0.4183(3) 0.0262(15) Uani 1 1 d .
O8 O 0.0478(5) 0.3902(3) 0.5681(3) 0.0265(14) Uani 1 1 d .
C55 C -0.0080(7) 0.6186(5) 0.1562(5) 0.026(2) Uani 1 1 d .
H55 H -0.0369 0.6491 0.1840 0.031 Uiso 1 1 calc R
C56 C 0.1192(7) 0.6258(4) 0.1792(4) 0.0194(18) Uani 1 1 d .
H56 H 0.1510 0.6184 0.2328 0.023 Uiso 1 1 calc R
C57 C 0.1506(7) 0.6922(4) 0.1631(4) 0.0176(17) Uani 1 1 d .
H57 H 0.1264 0.7208 0.1953 0.021 Uiso 1 1 calc R
C58 C 0.0910(6) 0.7113(4) 0.0847(4) 0.0170(17) Uani 1 1 d .
H58 H 0.1233 0.6884 0.0518 0.020 Uiso 1 1 calc R
C59 C -0.0369(7) 0.6956(5) 0.0630(4) 0.0218(19) Uani 1 1 d .
H59 H -0.0690 0.7222 0.0930 0.026 Uiso 1 1 calc R
C60 C -0.0964(6) 0.7113(4) -0.0178(4) 0.0196(18) Uani 1 1 d .
H60A H -0.1734 0.6960 -0.0328 0.024 Uiso 1 1 calc R
H60B H -0.0986 0.7564 -0.0245 0.024 Uiso 1 1 calc R
C61 C -0.0754(8) 0.7073(5) -0.1370(4) 0.027(2) Uani 1 1 d .
H61A H -0.0670 0.7525 -0.1361 0.033 Uiso 1 1 calc R
H61B H -0.1545 0.6973 -0.1611 0.033 Uiso 1 1 calc R
C62 C -0.0051(7) 0.6780(5) -0.1794(5) 0.0221(19) Uani 1 1 d .
C63 C -0.0325(9) 0.6912(6) -0.2548(5) 0.037(3) Uani 1 1 d .
H63 H -0.0940 0.7167 -0.2784 0.045 Uiso 1 1 calc R
C64 C 0.0321(9) 0.6663(6) -0.2948(5) 0.036(3) Uani 1 1 d .
H64 H 0.0144 0.6762 -0.3449 0.043 Uiso 1 1 calc R
C65 C 0.1227(7) 0.6270(5) -0.2617(5) 0.0231(19) Uani 1 1 d .
H65 H 0.1635 0.6090 -0.2895 0.028 Uiso 1 1 calc R
C66 C 0.1510(8) 0.6154(4) -0.1865(5) 0.025(2) Uani 1 1 d .
H66 H 0.2141 0.5909 -0.1633 0.030 Uiso 1 1 calc R
C67 C 0.0888(7) 0.6389(5) -0.1447(4) 0.024(2) Uani 1 1 d .
H67 H 0.1082 0.6292 -0.0945 0.029 Uiso 1 1 calc R
C68 C 0.1727(7) 0.7913(5) 0.0324(5) 0.024(2) Uani 1 1 d .
H68A H 0.1427 0.7721 -0.0162 0.029 Uiso 1 1 calc R
H68B H 0.2483 0.7751 0.0563 0.029 Uiso 1 1 calc R
C69 C 0.1776(7) 0.8604(4) 0.0242(4) 0.0185(18) Uani 1 1 d .
C70 C 0.0762(7) 0.8946(5) -0.0036(5) 0.024(2) Uani 1 1 d .
H70 H 0.0070 0.8740 -0.0170 0.029 Uiso 1 1 calc R
C71 C 0.0803(8) 0.9607(6) -0.0110(5) 0.034(2) Uani 1 1 d .
H71 H 0.0139 0.9837 -0.0291 0.041 Uiso 1 1 calc R
C72 C 0.1812(9) 0.9898(5) 0.0086(5) 0.030(2) Uani 1 1 d .
H72 H 0.1837 1.0331 0.0030 0.036 Uiso 1 1 calc R
C73 C 0.2797(8) 0.9571(5) 0.0363(5) 0.027(2) Uani 1 1 d .
H73 H 0.3483 0.9783 0.0494 0.032 Uiso 1 1 calc R
C74 C 0.2784(7) 0.8915(5) 0.0454(5) 0.0232(19) Uani 1 1 d .
H74 H 0.3456 0.8696 0.0657 0.028 Uiso 1 1 calc R
C75 C 0.3322(7) 0.7009(5) 0.2562(4) 0.0199(18) Uani 1 1 d .
H75A H 0.3596 0.6588 0.2716 0.024 Uiso 1 1 calc R
H75B H 0.2855 0.7140 0.2854 0.024 Uiso 1 1 calc R
C76 C 0.4309(7) 0.7454(4) 0.2689(4) 0.0185(18) Uani 1 1 d .
C77 C 0.5299(7) 0.7361(4) 0.3312(4) 0.0181(18) Uani 1 1 d .
H77 H 0.5331 0.7026 0.3631 0.022 Uiso 1 1 calc R
C78 C 0.6201(7) 0.7754(5) 0.3450(5) 0.024(2) Uani 1 1 d .
H78 H 0.6834 0.7691 0.3867 0.029 Uiso 1 1 calc R
C79 C 0.6180(8) 0.8252(6) 0.2969(5) 0.031(2) Uani 1 1 d .
H79 H 0.6811 0.8507 0.3043 0.037 Uiso 1 1 calc R
C80 C 0.5201(9) 0.8359(5) 0.2379(5) 0.027(2) Uani 1 1 d .
H80 H 0.5157 0.8710 0.2081 0.033 Uiso 1 1 calc R
C81 C 0.4309(8) 0.7967(5) 0.2227(5) 0.025(2) Uani 1 1 d .
H81 H 0.3682 0.8038 0.1809 0.030 Uiso 1 1 calc R
Cl3 Cl 0.17459(17) 0.56793(12) 0.13230(13) 0.0265(5) Uani 1 1 d .
N3 N -0.0425(5) 0.5578(4) 0.1703(4) 0.0235(17) Uani 1 1 d .
H3A H -0.0858 0.5358 0.1344 0.028 Uiso 1 1 calc R
H3B H -0.0201 0.5430 0.2148 0.028 Uiso 1 1 calc R
O9 O -0.0564(5) 0.6328(3) 0.0776(3) 0.0168(12) Uani 1 1 d .
O10 O 0.2669(5) 0.7013(3) 0.1782(3) 0.0184(9) Uani 1 1 d .
O11 O 0.1031(5) 0.7757(3) 0.0758(3) 0.0234(14) Uani 1 1 d .
O12 O -0.0380(5) 0.6831(3) -0.0628(3) 0.0267(15) Uani 1 1 d .
C82 C 0.4918(7) 0.6364(5) 0.1381(5) 0.025(2) Uani 1 1 d .
H82 H 0.4646 0.6655 0.1683 0.030 Uiso 1 1 calc R
C83 C 0.6208(7) 0.6381(5) 0.1666(5) 0.024(2) Uani 1 1 d .
H83 H 0.6476 0.6228 0.2180 0.029 Uiso 1 1 calc R
C84 C 0.6608(7) 0.7043(5) 0.1649(4) 0.0214(13) Uani 1 1 d .
H84 H 0.6323 0.7296 0.1979 0.026 Uiso 1 1 calc R
C85 C 0.6144(7) 0.7322(5) 0.0865(4) 0.0209(18) Uani 1 1 d .
H85 H 0.6499 0.7124 0.0533 0.025 Uiso 1 1 calc R
C86 C 0.4840(6) 0.7221(5) 0.0571(4) 0.0213(19) Uani 1 1 d .
H86 H 0.4510 0.7474 0.0877 0.026 Uiso 1 1 calc R
C87 C 0.4353(7) 0.7450(5) -0.0228(5) 0.030(2) Uani 1 1 d .
H87A H 0.3568 0.7323 -0.0425 0.036 Uiso 1 1 calc R
H87B H 0.4374 0.7905 -0.0229 0.036 Uiso 1 1 calc R
C88 C 0.4563(9) 0.6617(5) -0.1012(6) 0.034(2) Uani 1 1 d .
H88A H 0.3761 0.6627 -0.1288 0.040 Uiso 1 1 calc R
H88B H 0.4694 0.6309 -0.0618 0.040 Uiso 1 1 calc R
C89 C 0.5209(8) 0.6450(5) -0.1512(5) 0.025(2) Uani 1 1 d .
C90 C 0.6276(8) 0.6159(5) -0.1193(6) 0.032(2) Uani 1 1 d .
H90 H 0.6563 0.6085 -0.0684 0.039 Uiso 1 1 calc R
C91 C 0.6894(10) 0.5985(6) -0.1662(7) 0.047(3) Uani 1 1 d .
H91 H 0.7593 0.5792 -0.1460 0.056 Uiso 1 1 calc R
C92 C 0.6480(11) 0.6095(6) -0.2409(6) 0.046(3) Uani 1 1 d .
H92 H 0.6897 0.5975 -0.2711 0.055 Uiso 1 1 calc R
C93 C 0.5494(10) 0.6370(6) -0.2707(6) 0.043(3) Uani 1 1 d .
H93 H 0.5239 0.6451 -0.3215 0.052 Uiso 1 1 calc R
C94 C 0.4805(8) 0.6548(5) -0.2273(5) 0.033(2) Uani 1 1 d .
H94 H 0.4098 0.6727 -0.2497 0.040 Uiso 1 1 calc R
C95 C 0.7190(7) 0.8161(5) 0.0613(6) 0.032(2) Uani 1 1 d .
H95A H 0.7085 0.7966 0.0135 0.038 Uiso 1 1 calc R
H95B H 0.7919 0.8035 0.0954 0.038 Uiso 1 1 calc R
C96 C 0.7127(8) 0.8852(5) 0.0538(4) 0.0250(14) Uani 1 1 d .
C97 C 0.8125(8) 0.9202(5) 0.0643(5) 0.031(2) Uani 1 1 d .
H97 H 0.8817 0.8997 0.0811 0.037 Uiso 1 1 calc R
C98 C 0.8108(8) 0.9852(6) 0.0500(5) 0.038(3) Uani 1 1 d .
H98 H 0.8779 1.0066 0.0563 0.045 Uiso 1 1 calc R
C99 C 0.7091(8) 1.0166(5) 0.0267(5) 0.029(2) Uani 1 1 d .
H99 H 0.7062 1.0597 0.0184 0.035 Uiso 1 1 calc R
C100 C 0.6108(10) 0.9819(6) 0.0159(6) 0.040(3) Uani 1 1 d .
H100 H 0.5413 1.0022 0.0000 0.049 Uiso 1 1 calc R
C101 C 0.6143(8) 0.9198(5) 0.0280(5) 0.030(2) Uani 1 1 d .
H101 H 0.5461 0.8987 0.0184 0.036 Uiso 1 1 calc R
C102 C 0.8352(7) 0.6994(5) 0.2658(4) 0.025(2) Uani 1 1 d .
H10A H 0.8479 0.6548 0.2744 0.030 Uiso 1 1 calc R
H10B H 0.7869 0.7136 0.2934 0.030 Uiso 1 1 calc R
C103 C 0.9454(8) 0.7336(5) 0.2920(4) 0.0250(14) Uani 1 1 d .
C104 C 1.0387(7) 0.7027(4) 0.3422(4) 0.0201(18) Uani 1 1 d .
H104 H 1.0326 0.6619 0.3579 0.024 Uiso 1 1 calc R
C105 C 1.1414(8) 0.7356(6) 0.3678(5) 0.030(2) Uani 1 1 d .
H105 H 1.2041 0.7162 0.4011 0.037 Uiso 1 1 calc R
C106 C 1.1517(8) 0.7947(5) 0.3453(5) 0.028(2) Uani 1 1 d .
H106 H 1.2202 0.8159 0.3624 0.034 Uiso 1 1 calc R
C107 C 1.0592(10) 0.8223(5) 0.2970(5) 0.037(3) Uani 1 1 d .
H107 H 1.0663 0.8630 0.2814 0.044 Uiso 1 1 calc R
C108 C 0.9559(8) 0.7937(4) 0.2699(5) 0.0247(19) Uani 1 1 d .
H108 H 0.8944 0.8146 0.2373 0.030 Uiso 1 1 calc R
Cl4 Cl 0.67254(16) 0.58636(11) 0.10929(12) 0.0242(5) Uani 1 1 d .
N4 N 0.4473(6) 0.5776(5) 0.1430(4) 0.032(2) Uani 1 1 d .
H4A H 0.4030 0.5598 0.1037 0.039 Uiso 1 1 calc R
H4B H 0.4640 0.5589 0.1852 0.039 Uiso 1 1 calc R
O13 O 0.4528(5) 0.6591(3) 0.0620(3) 0.0209(13) Uani 1 1 d .
O14 O 0.7819(4) 0.7108(3) 0.1888(3) 0.0181(12) Uani 1 1 d .
O15 O 0.6314(5) 0.7979(3) 0.0891(3) 0.0247(14) Uani 1 1 d .
O16 O 0.4936(5) 0.7220(3) -0.0707(3) 0.0240(14) Uani 1 1 d .

loop_
_atom_site_aniso_label
_atom_site_aniso_U_11
_atom_site_aniso_U_22
_atom_site_aniso_U_33
_atom_site_aniso_U_23
_atom_site_aniso_U_13
_atom_site_aniso_U_12
C1 0.012(3) 0.015(4) 0.017(4) 0.005(3) 0.001(3) -0.007(3)
C2 0.010(3) 0.015(4) 0.026(4) -0.011(3) 0.007(3) 0.000(3)
C3 0.013(3) 0.029(4) 0.017(3) -0.004(3) -0.002(2) 0.009(3)
C4 0.013(3) 0.010(4) 0.014(4) -0.002(3) -0.004(3) -0.001(3)
C5 0.010(3) 0.019(5) 0.023(4) 0.005(4) 0.005(3) -0.001(3)
C6 0.024(4) 0.022(5) 0.016(4) 0.003(4) 0.004(3) -0.006(4)
C7 0.026(4) 0.015(4) 0.020(4) 0.002(3) 0.008(3) -0.004(4)
C8 0.023(4) 0.020(5) 0.027(4) -0.012(4) 0.014(3) 0.003(4)
C9 0.036(5) 0.054(8) 0.021(4) 0.001(5) 0.017(4) -0.011(5)
C10 0.036(5) 0.026(6) 0.021(4) -0.008(4) 0.005(4) 0.002(4)
C11 0.026(4) 0.024(5) 0.029(5) -0.014(4) 0.009(4) -0.006(4)
C12 0.026(4) 0.009(4) 0.035(5) -0.007(4) 0.018(4) -0.006(3)
C13 0.040(5) 0.018(5) 0.015(4) 0.003(3) 0.017(4) 0.005(4)
C14 0.026(5) 0.025(5) 0.034(5) 0.011(4) 0.012(4) -0.007(4)
C15 0.015(4) 0.023(5) 0.022(4) 0.006(4) -0.002(3) -0.003(4)
C16 0.024(4) 0.023(5) 0.031(5) 0.016(4) 0.005(4) -0.004(4)
C17 0.045(6) 0.035(7) 0.032(5) 0.009(5) 0.015(5) 0.006(5)
C18 0.055(6) 0.008(4) 0.023(5) 0.003(4) 0.006(4) 0.004(4)
C19 0.020(4) 0.038(7) 0.038(5) 0.013(5) 0.009(4) -0.014(4)
C20 0.024(4) 0.030(6) 0.018(4) 0.003(4) 0.005(3) -0.002(4)
C21 0.040(5) 0.027(5) 0.015(4) -0.002(4) 0.012(4) 0.011(4)
C22 0.019(4) 0.029(5) 0.021(4) -0.002(4) 0.010(3) -0.014(4)
C23 0.025(4) 0.057(8) 0.011(4) -0.003(4) 0.006(3) -0.004(5)
C24 0.012(4) 0.102(12) 0.017(4) -0.014(6) 0.010(3) 0.003(5)
C25 0.015(4) 0.052(8) 0.062(7) -0.046(7) 0.005(5) 0.002(5)
C26 0.044(6) 0.014(5) 0.085(9) -0.023(6) 0.020(6) -0.005(5)
C27 0.029(5) 0.022(5) 0.037(5) -0.006(4) 0.019(4) 0.004(4)
Cl1 0.0188(9) 0.0166(11) 0.0339(11) -0.0074(9) 0.0137(8) -0.0056(8)
N1 0.027(4) 0.031(5) 0.022(4) 0.008(3) 0.010(3) 0.014(4)
O1 0.020(3) 0.014(3) 0.010(2) 0.000(2) 0.005(2) 0.004(2)
O2 0.0174(19) 0.023(2) 0.0135(18) -0.0095(17) 0.0039(15) -0.0004(18)
O3 0.010(3) 0.017(3) 0.032(3) 0.008(3) 0.000(2) 0.000(2)
O4 0.026(3) 0.039(4) 0.014(3) 0.003(3) 0.007(2) -0.018(3)
C28 0.013(4) 0.038(6) 0.019(4) -0.008(4) 0.011(3) -0.002(4)
C29 0.013(4) 0.039(6) 0.011(4) 0.003(4) 0.009(3) 0.000(4)
C30 0.020(4) 0.023(5) 0.003(3) 0.000(3) 0.004(3) -0.002(3)
C31 0.014(4) 0.020(5) 0.012(4) 0.002(3) 0.000(3) -0.001(3)
C32 0.024(4) 0.032(6) 0.022(4) -0.009(4) 0.008(3) -0.018(4)
C33 0.036(5) 0.041(6) 0.014(4) 0.001(4) 0.013(4) -0.014(5)
C34 0.029(5) 0.043(7) 0.041(6) -0.006(5) 0.017(4) 0.005(5)
C35 0.028(5) 0.020(5) 0.033(5) -0.014(4) 0.010(4) -0.006(4)
C36 0.035(5) 0.017(5) 0.027(5) -0.009(4) 0.012(4) 0.008(4)
C37 0.051(6) 0.017(5) 0.032(5) 0.003(4) 0.006(5) 0.014(5)
C38 0.030(5) 0.026(6) 0.034(5) -0.007(4) 0.001(4) -0.002(4)
C39 0.045(6) 0.009(5) 0.044(6) 0.004(4) 0.017(5) 0.000(4)
C40 0.041(5) 0.029(6) 0.014(4) -0.010(4) 0.013(4) -0.004(4)
C41 0.026(5) 0.021(5) 0.030(5) -0.010(4) -0.006(4) -0.011(4)
C42 0.021(4) 0.021(5) 0.018(4) 0.006(4) -0.012(3) 0.003(4)
C43 0.016(4) 0.034(6) 0.036(5) -0.014(5) -0.003(4) -0.017(4)
C44 0.032(5) 0.030(6) 0.022(4) -0.010(4) 0.012(4) -0.010(4)
C45 0.027(5) 0.021(5) 0.038(5) 0.007(4) -0.001(4) -0.003(4)
C46 0.046(6) 0.027(6) 0.029(5) 0.018(5) 0.009(4) -0.002(5)
C47 0.034(5) 0.036(6) 0.028(5) -0.002(5) 0.003(4) -0.001(5)
C48 0.018(4) 0.014(4) 0.022(4) 0.009(3) 0.010(3) 0.001(3)
C49 0.017(4) 0.026(5) 0.009(3) -0.009(3) 0.003(3) -0.011(4)
C50 0.027(4) 0.034(6) 0.017(4) -0.004(4) 0.010(3) -0.010(4)
C51 0.022(4) 0.042(7) 0.038(5) -0.010(5) 0.020(4) -0.007(5)
C52 0.022(4) 0.033(6) 0.040(6) -0.019(5) 0.008(4) 0.009(4)
C53 0.028(5) 0.015(5) 0.046(6) -0.004(4) -0.002(4) -0.001(4)
C54 0.029(4) 0.006(4) 0.022(4) -0.004(3) 0.005(3) -0.003(4)
Cl2 0.0231(10) 0.0206(12) 0.0332(11) -0.0072(9) 0.0168(9) -0.0067(9)
N2 0.034(4) 0.041(6) 0.021(4) 0.006(4) 0.014(3) 0.008(4)
O5 0.023(3) 0.035(4) 0.014(3) -0.009(3) 0.010(2) -0.011(3)
O6 0.015(3) 0.034(4) 0.017(3) 0.005(3) 0.008(2) 0.002(3)
O7 0.027(3) 0.028(4) 0.015(3) 0.006(3) -0.005(2) -0.011(3)
O8 0.030(3) 0.025(4) 0.024(3) 0.003(3) 0.008(3) -0.002(3)
C55 0.021(4) 0.035(6) 0.024(4) -0.001(4) 0.011(3) 0.004(4)
C56 0.022(4) 0.024(5) 0.011(4) 0.000(3) 0.003(3) 0.002(4)
C57 0.022(4) 0.011(4) 0.016(4) -0.004(3) 0.000(3) 0.004(3)
C58 0.013(3) 0.023(5) 0.018(4) 0.007(3) 0.009(3) 0.001(3)
C59 0.015(4) 0.033(6) 0.020(4) -0.015(4) 0.009(3) 0.004(4)
C60 0.013(4) 0.021(5) 0.022(4) 0.004(4) 0.002(3) 0.009(3)
C61 0.034(5) 0.032(6) 0.011(4) 0.009(4) 0.000(3) 0.002(4)
C62 0.025(4) 0.021(5) 0.018(4) -0.007(4) 0.004(3) -0.002(4)
C63 0.036(5) 0.050(8) 0.017(4) 0.008(5) -0.004(4) 0.015(5)
C64 0.048(6) 0.044(7) 0.011(4) -0.001(4) 0.003(4) 0.017(5)
C65 0.027(5) 0.020(5) 0.023(4) -0.006(4) 0.010(3) -0.002(4)
C66 0.033(5) 0.016(5) 0.020(4) 0.003(4) 0.002(4) 0.002(4)
C67 0.027(4) 0.033(6) 0.011(4) 0.003(4) 0.001(3) -0.007(4)
C68 0.012(4) 0.029(5) 0.033(5) 0.002(4) 0.010(3) -0.006(4)
C69 0.034(5) 0.016(5) 0.011(4) 0.004(3) 0.014(3) 0.005(4)
C70 0.017(4) 0.026(5) 0.031(5) 0.003(4) 0.010(3) 0.003(4)
C71 0.022(5) 0.045(7) 0.029(5) 0.016(5) 0.001(4) 0.007(5)
C72 0.049(6) 0.012(5) 0.027(5) 0.001(4) 0.008(4) -0.004(4)
C73 0.025(5) 0.020(5) 0.031(5) 0.003(4) 0.005(4) -0.019(4)
C74 0.026(4) 0.023(5) 0.022(4) 0.005(4) 0.011(3) 0.002(4)
C75 0.016(4) 0.020(5) 0.017(4) -0.002(4) -0.004(3) -0.004(4)
C76 0.023(4) 0.024(5) 0.007(3) 0.000(3) 0.003(3) -0.006(4)
C77 0.028(4) 0.022(5) 0.010(3) 0.003(3) 0.014(3) 0.006(4)
C78 0.024(4) 0.027(5) 0.016(4) -0.011(4) -0.001(3) -0.002(4)
C79 0.032(5) 0.040(6) 0.029(5) -0.009(5) 0.022(4) -0.008(5)
C80 0.048(6) 0.012(5) 0.024(5) -0.004(4) 0.014(4) 0.001(4)
C81 0.031(5) 0.027(5) 0.014(4) -0.002(4) 0.001(3) 0.002(4)
Cl3 0.0176(9) 0.0248(12) 0.0392(12) -0.0116(10) 0.0120(8) 0.0015(9)
N3 0.013(3) 0.033(5) 0.022(3) 0.011(3) 0.003(3) 0.003(3)
O9 0.017(3) 0.015(3) 0.016(3) 0.005(2) 0.002(2) -0.006(2)
O10 0.0174(19) 0.023(2) 0.0135(18) -0.0095(17) 0.0039(15) -0.0004(18)
O11 0.020(3) 0.024(4) 0.029(3) -0.002(3) 0.011(2) 0.002(3)
O12 0.030(3) 0.035(4) 0.011(3) 0.002(3) 0.000(2) 0.016(3)
C82 0.026(4) 0.025(5) 0.019(4) -0.008(4) 0.001(3) 0.009(4)
C83 0.018(4) 0.040(6) 0.014(4) -0.002(4) 0.004(3) 0.013(4)
C84 0.013(3) 0.029(4) 0.017(3) -0.004(3) -0.002(2) 0.009(3)
C85 0.025(4) 0.025(5) 0.015(4) -0.003(4) 0.009(3) 0.007(4)
C86 0.009(3) 0.034(6) 0.018(4) 0.003(4) 0.000(3) 0.010(4)
C87 0.010(4) 0.041(7) 0.033(5) 0.000(5) 0.001(3) 0.011(4)
C88 0.036(5) 0.035(6) 0.037(6) -0.011(5) 0.022(4) -0.017(5)
C89 0.028(5) 0.015(5) 0.029(5) -0.012(4) 0.006(4) -0.011(4)
C90 0.033(5) 0.024(6) 0.036(5) -0.008(4) 0.005(4) -0.007(4)
C91 0.049(7) 0.026(7) 0.073(8) 0.001(6) 0.030(6) 0.013(5)
C92 0.068(8) 0.031(6) 0.043(7) -0.019(5) 0.023(6) 0.003(6)
C93 0.060(8) 0.032(7) 0.034(6) -0.003(5) 0.010(5) -0.014(6)
C94 0.028(5) 0.033(6) 0.029(5) -0.005(4) -0.002(4) -0.010(5)
C95 0.016(4) 0.038(6) 0.049(6) 0.021(5) 0.021(4) 0.008(4)
C96 0.033(3) 0.031(4) 0.012(3) -0.008(3) 0.008(2) 0.006(3)
C97 0.024(5) 0.036(6) 0.029(5) -0.003(4) 0.005(4) -0.003(4)
C98 0.025(5) 0.047(8) 0.031(5) -0.010(5) -0.005(4) -0.007(5)
C99 0.046(6) 0.028(6) 0.017(4) -0.001(4) 0.014(4) -0.005(5)
C100 0.049(6) 0.033(7) 0.049(7) 0.023(5) 0.029(5) 0.025(6)
C101 0.021(4) 0.040(6) 0.031(5) -0.008(5) 0.012(4) 0.005(4)
C102 0.023(4) 0.032(6) 0.019(4) -0.001(4) 0.004(3) 0.014(4)
C103 0.033(3) 0.031(4) 0.012(3) -0.008(3) 0.008(2) 0.006(3)
C104 0.025(4) 0.017(5) 0.021(4) 0.004(4) 0.010(3) 0.003(4)
C105 0.025(5) 0.049(7) 0.019(4) 0.004(4) 0.009(3) 0.014(5)
C106 0.027(5) 0.035(6) 0.024(5) -0.022(4) 0.011(4) -0.012(4)
C107 0.079(8) 0.013(5) 0.024(5) -0.009(4) 0.024(5) -0.003(5)
C108 0.031(5) 0.012(4) 0.033(5) 0.003(4) 0.015(4) 0.009(4)
Cl4 0.0156(9) 0.0254(12) 0.0302(11) -0.0120(10) 0.0058(8) 0.0031(9)
N4 0.024(4) 0.047(6) 0.018(4) 0.015(4) -0.005(3) -0.005(4)
O13 0.015(3) 0.030(4) 0.016(3) 0.005(3) 0.002(2) 0.001(3)
O14 0.015(3) 0.019(3) 0.018(3) -0.002(2) 0.002(2) 0.007(2)
O15 0.018(3) 0.031(4) 0.028(3) -0.003(3) 0.012(2) 0.001(3)
O16 0.019(3) 0.021(4) 0.026(3) -0.007(3) 0.000(2) 0.000(3)

loop_
_atom_type_symbol
_atom_type_description
_atom_type_scat_dispersion_real
_atom_type_scat_dispersion_imag
_atom_type_scat_source
C C 0.0033 0.0016 'International Tables Vol C Tables 4.2.6.8 and 6.1.1.4'
H H 0.0000 0.0000 'International Tables Vol C Tables 4.2.6.8 and 6.1.1.4'
N N 0.0061 0.0033 'International Tables Vol C Tables 4.2.6.8 and 6.1.1.4'
O O 0.0106 0.0060 'International Tables Vol C Tables 4.2.6.8 and 6.1.1.4'
Cl Cl 0.1484 0.1585 'International Tables Vol C Tables 4.2.6.8 and 6.1.1.4'

loop_
_geom_angle_atom_site_label_1
_geom_angle_atom_site_label_2
_geom_angle_atom_site_label_3
_geom_angle
O1 C1 N1 111.3(7)
O1 C1 C2 109.2(6)
N1 C1 C2 110.7(7)
O1 C1 H1 108.5
N1 C1 H1 108.5
C2 C1 H1 108.5
C3 C2 C1 110.7(7)
C3 C2 Cl1 110.6(5)
C1 C2 Cl1 108.4(5)
C3 C2 H2 109.0
C1 C2 H2 109.0
Cl1 C2 H2 109.0
O2 C3 C2 116.4(8)
O2 C3 C4 106.8(6)
C2 C3 C4 111.4(7)
O2 C3 H3 107.3
C2 C3 H3 107.3
C4 C3 H3 107.3
O3 C4 C5 106.9(7)
O3 C4 C3 110.1(6)
C5 C4 C3 111.2(6)
O3 C4 H4 109.5
C5 C4 H4 109.5
C3 C4 H4 109.5
O1 C5 C6 109.8(7)
O1 C5 C4 110.5(7)
C6 C5 C4 111.7(7)
O1 C5 H5 108.3
C6 C5 H5 108.3
C4 C5 H5 108.3
O4 C6 C5 109.4(7)
O4 C6 H6A 109.8
C5 C6 H6A 109.8
O4 C6 H6B 109.8
C5 C6 H6B 109.8
H6A C6 H6B 108.3
O4 C7 C8 110.6(7)
O4 C7 H7A 109.5
C8 C7 H7A 109.5
O4 C7 H7B 109.5
C8 C7 H7B 109.5
H7A C7 H7B 108.1
C13 C8 C9 118.2(9)
C13 C8 C7 122.9(8)
C9 C8 C7 118.9(8)
C8 C9 C10 120.1(9)
C8 C9 H9 119.9
C10 C9 H9 119.9
C11 C10 C9 121.4(9)
C11 C10 H10 119.3
C9 C10 H10 119.3
C10 C11 C12 119.9(8)
C10 C11 H11 120.1
C12 C11 H11 120.1
C11 C12 C13 117.7(8)
C11 C12 H12 121.1
C13 C12 H12 121.1
C8 C13 C12 122.6(8)
C8 C13 H13 118.7
C12 C13 H13 118.7
O3 C14 C15 110.2(7)
O3 C14 H14A 109.6
C15 C14 H14A 109.6
O3 C14 H14B 109.6
C15 C14 H14B 109.6
H14A C14 H14B 108.1
C16 C15 C20 118.2(9)
C16 C15 C14 123.4(8)
C20 C15 C14 118.4(9)
C15 C16 C17 121.8(9)
C15 C16 H16 119.1
C17 C16 H16 119.1
C16 C17 C18 119.9(10)
C16 C17 H17 120.1
C18 C17 H17 120.1
C19 C18 C17 117.8(9)
C19 C18 H18 121.1
C17 C18 H18 121.1
C20 C19 C18 121.6(9)
C20 C19 H19 119.2
C18 C19 H19 119.2
C19 C20 C15 120.8(9)
C19 C20 H20 119.6
C15 C20 H20 119.6
O2 C21 C22 108.4(7)
O2 C21 H21A 110.0
C22 C21 H21A 110.0
O2 C21 H21B 110.0
C22 C21 H21B 110.0
H21A C21 H21B 108.4
C23 C22 C27 120.3(9)
C23 C22 C21 118.8(9)
C27 C22 C21 120.9(7)
C22 C23 C24 119.7(11)
C22 C23 H23 120.1
C24 C23 H23 120.1
C25 C24 C23 119.8(10)
C25 C24 H24 120.1
C23 C24 H24 120.1
C26 C25 C24 123.5(10)
C26 C25 H25 118.2
C24 C25 H25 118.2
C25 C26 C27 117.7(11)
C25 C26 H26 121.1
C27 C26 H26 121.1
C22 C27 C26 118.9(9)
C22 C27 H27 120.5
C26 C27 H27 120.5
C1 N1 H1A 120.0
C1 N1 H1B 120.0
H1A N1 H1B 120.0
C1 O1 C5 113.1(6)
C3 O2 C21 114.0(6)
C14 O3 C4 113.7(7)
C7 O4 C6 111.3(6)
N2 C28 O5 113.1(7)
N2 C28 C29 111.8(8)
O5 C28 C29 109.1(7)
N2 C28 H28 107.5
O5 C28 H28 107.5
C29 C28 H28 107.5
C30 C29 C28 108.1(7)
C30 C29 Cl2 111.9(6)
C28 C29 Cl2 109.0(6)
C30 C29 H29 109.3
C28 C29 H29 109.3
Cl2 C29 H29 109.3
O6 C30 C31 107.8(6)
O6 C30 C29 112.1(7)
C31 C30 C29 111.5(7)
O6 C30 H30 108.4
C31 C30 H30 108.4
C29 C30 H30 108.4
O7 C31 C30 110.6(7)
O7 C31 C32 108.0(7)
C30 C31 C32 110.0(7)
O7 C31 H31 109.4
C30 C31 H31 109.4
C32 C31 H31 109.4
O5 C32 C31 113.6(7)
O5 C32 C33 110.9(8)
C31 C32 C33 111.9(8)
O5 C32 H32 106.7
C31 C32 H32 106.7
C33 C32 H32 106.7
O8 C33 C32 113.1(7)
O8 C33 H33A 109.0
C32 C33 H33A 109.0
O8 C33 H33B 109.0
C32 C33 H33B 109.0
H33A C33 H33B 107.8
O8 C34 C35 107.0(8)
O8 C34 H34A 110.3
C35 C34 H34A 110.3
O8 C34 H34B 110.3
C35 C34 H34B 110.3
H34A C34 H34B 108.6
C36 C35 C40 116.7(9)
C36 C35 C34 123.4(9)
C40 C35 C34 119.9(9)
C35 C36 C37 123.7(10)
C35 C36 H36 118.1
C37 C36 H36 118.1
C38 C37 C36 117.8(9)
C38 C37 H37 121.1
C36 C37 H37 121.1
C37 C38 C39 119.0(10)
C37 C38 H38 120.5
C39 C38 H38 120.5
C40 C39 C38 123.5(10)
C40 C39 H39 118.3
C38 C39 H39 118.3
C39 C40 C35 119.3(9)
C39 C40 H40 120.3
C35 C40 H40 120.3
O7 C41 C42 107.3(7)
O7 C41 H41A 110.2
C42 C41 H41A 110.3
O7 C41 H41B 110.3
C42 C41 H41B 110.2
H41A C41 H41B 108.5
C43 C42 C47 122.2(10)
C43 C42 C41 120.7(9)
C47 C42 C41 117.0(9)
C42 C43 C44 119.5(9)
C42 C43 H43 120.3
C44 C43 H43 120.3
C43 C44 C45 121.6(10)
C43 C44 H44 119.2
C45 C44 H44 119.2
C44 C45 C46 117.3(10)
C44 C45 H45 121.4
C46 C45 H45 121.4
C47 C46 C45 122.2(10)
C47 C46 H46 118.9
C45 C46 H46 118.9
C42 C47 C46 117.2(10)
C42 C47 H47 121.4
C46 C47 H47 121.4
O6 C48 C49 109.4(6)
O6 C48 H48A 109.8
C49 C48 H48A 109.8
O6 C48 H48B 109.8
C49 C48 H48B 109.8
H48A C48 H48B 108.2
C54 C49 C50 117.9(8)
C54 C49 C48 124.2(7)
C50 C49 C48 117.8(8)
C49 C50 C51 118.4(9)
C49 C50 H50 120.8
C51 C50 H50 120.8
C52 C51 C50 120.1(9)
C52 C51 H51 119.9
C50 C51 H51 119.9
C53 C52 C51 122.0(9)
C53 C52 H52 119.0
C51 C52 H52 119.0
C52 C53 C54 119.2(9)
C52 C53 H53 120.4
C54 C53 H53 120.4
C49 C54 C53 122.5(8)
C49 C54 H54 118.8
C53 C54 H54 118.8
C28 N2 H2A 120.0
C28 N2 H2B 120.0
H2A N2 H2B 120.0
C32 O5 C28 112.7(7)
C48 O6 C30 113.4(6)
C31 O7 C41 114.8(7)
C33 O8 C34 113.3(8)
N3 C55 O9 109.6(8)
N3 C55 C56 113.2(8)
O9 C55 C56 108.9(7)
N3 C55 H55 108.4
O9 C55 H55 108.4
C56 C55 H55 108.4
C55 C56 C57 110.6(7)
C55 C56 Cl3 109.1(6)
C57 C56 Cl3 111.9(6)
C55 C56 H56 108.4
C57 C56 H56 108.4
Cl3 C56 H56 108.4
O10 C57 C58 108.4(7)
O10 C57 C56 113.9(7)
C58 C57 C56 112.1(7)
O10 C57 H57 107.4
C58 C57 H57 107.4
C56 C57 H57 107.4
O11 C58 C57 110.5(7)
O11 C58 C59 108.8(7)
C57 C58 C59 110.1(7)
O11 C58 H58 109.1
C57 C58 H58 109.1
C59 C58 H58 109.1
O9 C59 C60 110.7(7)
O9 C59 C58 112.6(7)
C60 C59 C58 110.2(7)
O9 C59 H59 107.7
C60 C59 H59 107.7
C58 C59 H59 107.7
O12 C60 C59 109.8(6)
O12 C60 H60A 109.7
C59 C60 H60A 109.7
O12 C60 H60B 109.7
C59 C60 H60B 109.7
H60A C60 H60B 108.2
O12 C61 C62 108.6(8)
O12 C61 H61A 110.0
C62 C61 H61A 110.0
O12 C61 H61B 110.0
C62 C61 H61B 110.0
H61A C61 H61B 108.4
C63 C62 C67 119.1(8)
C63 C62 C61 118.5(8)
C67 C62 C61 122.4(8)
C64 C63 C62 119.8(9)
C64 C63 H63 120.1
C62 C63 H63 120.1
C63 C64 C65 121.5(9)
C63 C64 H64 119.3
C65 C64 H64 119.3
C66 C65 C64 118.3(8)
C66 C65 H65 120.8
C64 C65 H65 120.8
C67 C66 C65 122.2(9)
C67 C66 H66 118.9
C65 C66 H66 118.9
C66 C67 C62 119.1(8)
C66 C67 H67 120.5
C62 C67 H67 120.5
O11 C68 C69 110.4(7)
O11 C68 H68A 109.6
C69 C68 H68A 109.6
O11 C68 H68B 109.6
C69 C68 H68B 109.6
H68A C68 H68B 108.1
C74 C69 C70 119.6(9)
C74 C69 C68 121.1(8)
C70 C69 C68 119.3(8)
C69 C70 C71 119.5(9)
C69 C70 H70 120.2
C71 C70 H70 120.2
C72 C71 C70 119.5(9)
C72 C71 H71 120.2
C70 C71 H71 120.2
C71 C72 C73 121.3(9)
C71 C72 H72 119.4
C73 C72 H72 119.4
C72 C73 C74 120.6(8)
C72 C73 H73 119.7
C74 C73 H73 119.7
C69 C74 C73 119.5(9)
C69 C74 H74 120.3
C73 C74 H74 120.3
O10 C75 C76 108.7(7)
O10 C75 H75A 110.0
C76 C75 H75A 110.0
O10 C75 H75B 110.0
C76 C75 H75B 110.0
H75A C75 H75B 108.3
C81 C76 C77 116.9(8)
C81 C76 C75 123.7(7)
C77 C76 C75 119.3(8)
C78 C77 C76 121.2(8)
C78 C77 H77 119.4
C76 C77 H77 119.4
C77 C78 C79 120.3(8)
C77 C78 H78 119.9
C79 C78 H78 119.9
C80 C79 C78 118.6(9)
C80 C79 H79 120.7
C78 C79 H79 120.7
C81 C80 C79 121.7(9)
C81 C80 H80 119.2
C79 C80 H80 119.2
C80 C81 C76 121.2(8)
C80 C81 H81 119.4
C76 C81 H81 119.4
C55 N3 H3A 120.0
C55 N3 H3B 120.0
H3A N3 H3B 120.0
C59 O9 C55 111.2(7)
C57 O10 C75 114.4(6)
C58 O11 C68 114.4(7)
C60 O12 C61 112.0(7)
N4 C82 O13 110.9(7)
N4 C82 C83 113.5(8)
O13 C82 C83 108.6(7)
N4 C82 H82 107.9
O13 C82 H82 107.9
C83 C82 H82 107.9
C84 C83 C82 109.6(8)
C84 C83 Cl4 111.8(6)
C82 C83 Cl4 108.5(6)
C84 C83 H83 109.0
C82 C83 H83 109.0
Cl4 C83 H83 109.0
O14 C84 C83 114.0(7)
O14 C84 C85 107.3(7)
C83 C84 C85 111.2(7)
O14 C84 H84 108.0
C83 C84 H84 108.1
C85 C84 H84 108.0
O15 C85 C84 110.1(7)
O15 C85 C86 106.1(7)
C84 C85 C86 108.4(7)
O15 C85 H85 110.7
C84 C85 H85 110.7
C86 C85 H85 110.7
O13 C86 C87 110.1(8)
O13 C86 C85 112.8(7)
C87 C86 C85 110.2(7)
O13 C86 H86 107.8
C87 C86 H86 107.8
C85 C86 H86 107.8
O16 C87 C86 113.9(7)
O16 C87 H87A 108.8
C86 C87 H87A 108.8
O16 C87 H87B 108.8
C86 C87 H87B 108.8
H87A C87 H87B 107.7
O16 C88 C89 107.6(7)
O16 C88 H88A 110.2
C89 C88 H88A 110.2
O16 C88 H88B 110.2
C89 C88 H88B 110.2
H88A C88 H88B 108.5
C94 C89 C90 119.0(9)
C94 C89 C88 123.1(10)
C90 C89 C88 117.9(9)
C91 C90 C89 118.7(10)
C91 C90 H90 120.6
C89 C90 H90 120.6
C92 C91 C90 120.9(11)
C92 C91 H91 119.5
C90 C91 H91 119.5
C93 C92 C91 120.6(11)
C93 C92 H92 119.7
C91 C92 H92 119.7
C92 C93 C94 122.0(11)
C92 C93 H93 119.0
C94 C93 H93 119.0
C89 C94 C93 118.8(10)
C89 C94 H94 120.6
C93 C94 H94 120.6
O15 C95 C96 106.6(8)
O15 C95 H95A 110.4
C96 C95 H95A 110.4
O15 C95 H95B 110.4
C96 C95 H95B 110.4
H95A C95 H95B 108.6
C101 C96 C97 114.4(10)
C101 C96 C95 125.4(9)
C97 C96 C95 119.8(9)
C98 C97 C96 122.4(10)
C98 C97 H97 118.8
C96 C97 H97 118.8
C99 C98 C97 119.6(10)
C99 C98 H98 120.2
C97 C98 H98 120.2
C98 C99 C100 117.9(10)
C98 C99 H99 121.0
C100 C99 H99 121.0
C101 C100 C99 121.4(10)
C101 C100 H100 119.3
C99 C100 H100 119.3
C100 C101 C96 124.2(10)
C100 C101 H101 117.9
C96 C101 H101 117.9
O14 C102 C103 109.5(8)
O14 C102 H10A 109.8
C103 C102 H10A 109.8
O14 C102 H10B 109.8
C103 C102 H10B 109.8
H10A C102 H10B 108.2
C108 C103 C104 120.3(9)
C108 C103 C102 121.7(9)
C104 C103 C102 118.0(9)
C105 C104 C103 117.6(9)
C105 C104 H104 121.2
C103 C104 H104 121.2
C106 C105 C104 121.8(9)
C106 C105 H105 119.1
C104 C105 H105 119.1
C105 C106 C107 118.1(9)
C105 C106 H106 120.9
C107 C106 H106 120.9
C106 C107 C108 123.6(10)
C106 C107 H107 118.2
C108 C107 H107 118.2
C103 C108 C107 118.4(9)
C103 C108 H108 120.8
C107 C108 H108 120.8
C82 N4 H4A 120.0
C82 N4 H4B 120.0
H4A N4 H4B 120.0
C86 O13 C82 111.9(6)
C102 O14 C84 113.7(6)
C85 O15 C95 112.6(7)
C88 O16 C87 113.7(7)

loop_
_geom_bond_atom_site_label_1
_geom_bond_atom_site_label_2
_geom_bond_distance
C1 O1 1.405(9)
C1 N1 1.429(12)
C1 C2 1.559(10)
C1 H1 0.9800
C2 C3 1.487(12)
C2 Cl1 1.823(8)
C2 H2 0.9800
C3 O2 1.400(9)
C3 C4 1.554(11)
C3 H3 0.9800
C4 O3 1.440(10)
C4 C5 1.529(11)
C4 H4 0.9800
C5 O1 1.418(10)
C5 C6 1.513(11)
C5 H5 0.9800
C6 O4 1.402(10)
C6 H6A 0.9700
C6 H6B 0.9700
C7 O4 1.386(10)
C7 C8 1.503(12)
C7 H7A 0.9700
C7 H7B 0.9700
C8 C13 1.360(12)
C8 C9 1.390(13)
C9 C10 1.398(13)
C9 H9 0.9300
C10 C11 1.352(14)
C10 H10 0.9300
C11 C12 1.403(13)
C11 H11 0.9300
C12 C13 1.411(12)
C12 H12 0.9300
C13 H13 0.9300
C14 O3 1.396(11)
C14 C15 1.490(14)
C14 H14A 0.9700
C14 H14B 0.9700
C15 C16 1.358(13)
C15 C20 1.409(12)
C16 C17 1.387(15)
C16 H16 0.9300
C17 C18 1.400(15)
C17 H17 0.9300
C18 C19 1.396(15)
C18 H18 0.9300
C19 C20 1.348(15)
C19 H19 0.9300
C20 H20 0.9300
C21 O2 1.449(9)
C21 C22 1.532(13)
C21 H21A 0.9700
C21 H21B 0.9700
C22 C23 1.373(11)
C22 C27 1.390(14)
C23 C24 1.378(15)
C23 H23 0.9300
C24 C25 1.352(19)
C24 H24 0.9300
C25 C26 1.339(18)
C25 H25 0.9300
C26 C27 1.436(14)
C26 H26 0.9300
C27 H27 0.9300
N1 H1A 0.8600
N1 H1B 0.8600
C28 N2 1.403(13)
C28 O5 1.440(10)
C28 C29 1.531(10)
C28 H28 0.9800
C29 C30 1.514(13)
C29 Cl2 1.795(9)
C29 H29 0.9800
C30 O6 1.444(9)
C30 C31 1.503(10)
C30 H30 0.9800
C31 O7 1.409(11)
C31 C32 1.525(11)
C31 H31 0.9800
C32 O5 1.409(12)
C32 C33 1.531(12)
C32 H32 0.9800
C33 O8 1.398(11)
C33 H33A 0.9700
C33 H33B 0.9700
C34 O8 1.465(13)
C34 C35 1.500(13)
C34 H34A 0.9700
C34 H34B 0.9700
C35 C36 1.368(13)
C35 C40 1.427(13)
C36 C37 1.397(14)
C36 H36 0.9300
C37 C38 1.378(15)
C37 H37 0.9300
C38 C39 1.380(14)
C38 H38 0.9300
C39 C40 1.339(14)
C39 H39 0.9300
C40 H40 0.9300
C41 O7 1.435(10)
C41 C42 1.532(13)
C41 H41A 0.9700
C41 H41B 0.9700
C42 C43 1.361(14)
C42 C47 1.381(14)
C43 C44 1.366(15)
C43 H43 0.9300
C44 C45 1.388(13)
C44 H44 0.9300
C45 C46 1.392(15)
C45 H45 0.9300
C46 C47 1.391(16)
C46 H46 0.9300
C47 H47 0.9300
C48 O6 1.425(9)
C48 C49 1.499(11)
C48 H48A 0.9700
C48 H48B 0.9700
C49 C54 1.368(12)
C49 C50 1.419(11)
C50 C51 1.425(13)
C50 H50 0.9300
C51 C52 1.358(15)
C51 H51 0.9300
C52 C53 1.336(14)
C52 H52 0.9300
C53 C54 1.396(13)
C53 H53 0.9300
C54 H54 0.9300
N2 H2A 0.8600
N2 H2B 0.8600
C55 N3 1.420(13)
C55 O9 1.450(10)
C55 C56 1.517(12)
C55 H55 0.9800
C56 C57 1.527(12)
C56 Cl3 1.791(9)
C56 H56 0.9800
C57 O10 1.403(10)
C57 C58 1.491(11)
C57 H57 0.9800
C58 O11 1.399(11)
C58 C59 1.555(11)
C58 H58 0.9800
C59 O9 1.405(12)
C59 C60 1.511(11)
C59 H59 0.9800
C60 O12 1.429(10)
C60 H60A 0.9700
C60 H60B 0.9700
C61 O12 1.430(9)
C61 C62 1.510(13)
C61 H61A 0.9700
C61 H61B 0.9700
C62 C63 1.392(12)
C62 C67 1.418(13)
C63 C64 1.384(14)
C63 H63 0.9300
C64 C65 1.386(13)
C64 H64 0.9300
C65 C66 1.380(12)
C65 H65 0.9300
C66 C67 1.375(13)
C66 H66 0.9300
C67 H67 0.9300
C68 O11 1.421(10)
C68 C69 1.486(13)
C68 H68A 0.9700
C68 H68B 0.9700
C69 C74 1.365(13)
C69 C70 1.411(12)
C70 C71 1.418(15)
C70 H70 0.9300
C71 C72 1.347(14)
C71 H71 0.9300
C72 C73 1.366(14)
C72 H72 0.9300
C73 C74 1.411(13)
C73 H73 0.9300
C74 H74 0.9300
C75 O10 1.442(9)
C75 C76 1.515(11)
C75 H75A 0.9700
C75 H75B 0.9700
C76 C81 1.404(13)
C76 C77 1.422(11)
C77 C78 1.362(12)
C77 H77 0.9300
C78 C79 1.398(14)
C78 H78 0.9300
C79 C80 1.385(14)
C79 H79 0.9300
C80 C81 1.350(13)
C80 H80 0.9300
C81 H81 0.9300
N3 H3A 0.8600
N3 H3B 0.8600
C82 N4 1.389(13)
C82 O13 1.452(10)
C82 C83 1.528(12)
C82 H82 0.9800
C83 C84 1.503(14)
C83 Cl4 1.813(9)
C83 H83 0.9800
C84 O14 1.442(9)
C84 C85 1.532(12)
C84 H84 0.9800
C85 O15 1.416(12)
C85 C86 1.559(11)
C85 H85 0.9800
C86 O13 1.410(12)
C86 C87 1.521(12)
C86 H86 0.9800
C87 O16 1.430(11)
C87 H87A 0.9700
C87 H87B 0.9700
C88 O16 1.425(12)
C88 C89 1.479(13)
C88 H88A 0.9700
C88 H88B 0.9700
C89 C94 1.386(13)
C89 C90 1.419(14)
C90 C91 1.409(15)
C90 H90 0.9300
C91 C92 1.366(17)
C91 H91 0.9300
C92 C93 1.317(17)
C92 H92 0.9300
C93 C94 1.427(16)
C93 H93 0.9300
C94 H94 0.9300
C95 O15 1.419(10)
C95 C96 1.479(14)
C95 H95A 0.9700
C95 H95B 0.9700
C96 C101 1.383(13)
C96 C97 1.414(14)
C97 C98 1.410(16)
C97 H97 0.9300
C98 C99 1.380(14)
C98 H98 0.9300
C99 C100 1.393(15)
C99 H99 0.9300
C100 C101 1.344(16)
C100 H100 0.9300
C101 H101 0.9300
C102 O14 1.418(10)
C102 C103 1.496(13)
C102 H10A 0.9700
C102 H10B 0.9700
C103 C108 1.367(14)
C103 C104 1.410(12)
C104 C105 1.406(13)
C104 H104 0.9300
C105 C106 1.351(15)
C105 H105 0.9300
C106 C107 1.356(15)
C106 H106 0.9300
C107 C108 1.371(15)
C107 H107 0.9300
C108 H108 0.9300
N4 H4A 0.8600
N4 H4B 0.8600

loop_
_geom_torsion_atom_site_label_1
_geom_torsion_atom_site_label_2
_geom_torsion_atom_site_label_3
_geom_torsion_atom_site_label_4
_geom_torsion
O1 C1 C2 C3 57.3(8)
N1 C1 C2 C3 -179.8(7)
O1 C1 C2 Cl1 -64.2(8)
N1 C1 C2 Cl1 58.7(8)
C1 C2 C3 O2 -172.5(6)
Cl1 C2 C3 O2 -52.3(8)
C1 C2 C3 C4 -49.8(9)
Cl1 C2 C3 C4 70.5(8)
O2 C3 C4 O3 -65.8(8)
C2 C3 C4 O3 166.1(6)
O2 C3 C4 C5 175.9(7)
C2 C3 C4 C5 47.8(9)
O3 C4 C5 O1 -172.2(6)
C3 C4 C5 O1 -52.0(9)
O3 C4 C5 C6 65.3(8)
C3 C4 C5 C6 -174.5(7)
O1 C5 C6 O4 -73.1(9)
C4 C5 C6 O4 49.8(10)
O4 C7 C8 C13 -0.3(12)
O4 C7 C8 C9 177.4(9)
C13 C8 C9 C10 -1.7(15)
C7 C8 C9 C10 -179.5(9)
C8 C9 C10 C11 0.5(16)
C9 C10 C11 C12 0.2(15)
C10 C11 C12 C13 0.3(13)
C9 C8 C13 C12 2.2(14)
C7 C8 C13 C12 179.9(8)
C11 C12 C13 C8 -1.5(13)
O3 C14 C15 C16 135.7(9)
O3 C14 C15 C20 -44.3(11)
C20 C15 C16 C17 -1.8(14)
C14 C15 C16 C17 178.2(9)
C15 C16 C17 C18 -0.1(15)
C16 C17 C18 C19 1.6(15)
C17 C18 C19 C20 -1.1(15)
C18 C19 C20 C15 -0.8(15)
C16 C15 C20 C19 2.3(13)
C14 C15 C20 C19 -177.8(9)
O2 C21 C22 C23 -135.4(8)
O2 C21 C22 C27 42.9(12)
C27 C22 C23 C24 0.4(13)
C21 C22 C23 C24 178.7(8)
C22 C23 C24 C25 -1.3(14)
C23 C24 C25 C26 0.7(16)
C24 C25 C26 C27 0.7(16)
C23 C22 C27 C26 1.0(14)
C21 C22 C27 C26 -177.2(9)
C25 C26 C27 C22 -1.5(15)
N1 C1 O1 C5 173.2(6)
C2 C1 O1 C5 -64.2(8)
C6 C5 O1 C1 -173.9(6)
C4 C5 O1 C1 62.4(8)
C2 C3 O2 C21 -71.4(9)
C4 C3 O2 C21 163.5(7)
C22 C21 O2 C3 -147.6(8)
C15 C14 O3 C4 174.9(7)
C5 C4 O3 C14 -133.5(7)
C3 C4 O3 C14 105.6(8)
C8 C7 O4 C6 -179.4(7)
C5 C6 O4 C7 -175.2(8)
N2 C28 C29 C30 -173.6(7)
O5 C28 C29 C30 60.5(9)
N2 C28 C29 Cl2 64.6(8)
O5 C28 C29 Cl2 -61.3(9)
C28 C29 C30 O6 -177.9(6)
Cl2 C29 C30 O6 -57.9(7)
C28 C29 C30 C31 -56.9(9)
Cl2 C29 C30 C31 63.1(7)
O6 C30 C31 O7 -66.1(8)
C29 C30 C31 O7 170.3(6)
O6 C30 C31 C32 174.7(7)
C29 C30 C31 C32 51.1(9)
O7 C31 C32 O5 -171.2(6)
C30 C31 C32 O5 -50.4(9)
O7 C31 C32 C33 62.2(9)
C30 C31 C32 C33 -177.0(8)
O5 C32 C33 O8 -82.2(10)
C31 C32 C33 O8 45.7(12)
O8 C34 C35 C36 -88.0(11)
O8 C34 C35 C40 90.4(11)
C40 C35 C36 C37 1.7(15)
C34 C35 C36 C37 -179.8(10)
C35 C36 C37 C38 -0.2(15)
C36 C37 C38 C39 -0.5(15)
C37 C38 C39 C40 -0.4(16)
C38 C39 C40 C35 2.0(16)
C36 C35 C40 C39 -2.6(14)
C34 C35 C40 C39 178.9(10)
O7 C41 C42 C43 121.9(9)
O7 C41 C42 C47 -62.6(10)
C47 C42 C43 C44 3.7(13)
C41 C42 C43 C44 179.0(8)
C42 C43 C44 C45 -2.8(14)
C43 C44 C45 C46 2.3(14)
C44 C45 C46 C47 -2.8(15)
C43 C42 C47 C46 -4.1(14)
C41 C42 C47 C46 -179.5(8)
C45 C46 C47 C42 3.6(15)
O6 C48 C49 C54 23.3(11)
O6 C48 C49 C50 -159.9(7)
C54 C49 C50 C51 0.9(12)
C48 C49 C50 C51 -176.2(8)
C49 C50 C51 C52 0.4(14)
C50 C51 C52 C53 -1.2(15)
C51 C52 C53 C54 0.6(15)
C50 C49 C54 C53 -1.5(12)
C48 C49 C54 C53 175.3(8)
C52 C53 C54 C49 0.9(14)
C31 C32 O5 C28 56.8(9)
C33 C32 O5 C28 -176.1(7)
N2 C28 O5 C32 173.4(7)
C29 C28 O5 C32 -61.5(9)
C49 C48 O6 C30 -151.5(7)
C31 C30 O6 C48 164.4(7)
C29 C30 O6 C48 -72.5(8)
C30 C31 O7 C41 119.5(8)
C32 C31 O7 C41 -120.1(8)
C42 C41 O7 C31 172.4(7)
C32 C33 O8 C34 79.2(10)
C35 C34 O8 C33 177.4(7)
N3 C55 C56 C57 -179.5(7)
O9 C55 C56 C57 58.3(9)
N3 C55 C56 Cl3 57.0(8)
O9 C55 C56 Cl3 -65.1(9)
C55 C56 C57 O10 -175.8(6)
Cl3 C56 C57 O10 -54.0(8)
C55 C56 C57 C58 -52.4(9)
Cl3 C56 C57 C58 69.5(8)
O10 C57 C58 O11 -65.6(8)
C56 C57 C58 O11 168.0(6)
O10 C57 C58 C59 174.1(7)
C56 C57 C58 C59 47.7(9)
O11 C58 C59 O9 -173.8(6)
C57 C58 C59 O9 -52.6(9)
O11 C58 C59 C60 62.0(9)
C57 C58 C59 C60 -176.7(7)
O9 C59 C60 O12 -73.9(9)
C58 C59 C60 O12 51.3(10)
O12 C61 C62 C63 175.3(9)
O12 C61 C62 C67 -6.2(13)
C67 C62 C63 C64 -0.2(16)
C61 C62 C63 C64 178.4(10)
C62 C63 C64 C65 1.5(18)
C63 C64 C65 C66 -3.1(17)
C64 C65 C66 C67 3.4(15)
C65 C66 C67 C62 -2.2(15)
C63 C62 C67 C66 0.5(14)
C61 C62 C67 C66 -178.0(9)
O11 C68 C69 C74 123.7(8)
O11 C68 C69 C70 -54.0(10)
C74 C69 C70 C71 1.6(13)
C68 C69 C70 C71 179.4(8)
C69 C70 C71 C72 0.1(14)
C70 C71 C72 C73 -0.9(15)
C71 C72 C73 C74 -0.1(15)
C70 C69 C74 C73 -2.6(12)
C68 C69 C74 C73 179.6(8)
C72 C73 C74 C69 1.9(14)
O10 C75 C76 C81 25.4(12)
O10 C75 C76 C77 -155.1(7)
C81 C76 C77 C78 0.0(12)
C75 C76 C77 C78 -179.4(8)
C76 C77 C78 C79 -1.4(13)
C77 C78 C79 C80 4.0(14)
C78 C79 C80 C81 -5.3(14)
C79 C80 C81 C76 4.0(14)
C77 C76 C81 C80 -1.3(13)
C75 C76 C81 C80 178.1(8)
C60 C59 O9 C55 -175.0(6)
C58 C59 O9 C55 61.1(8)
N3 C55 O9 C59 172.0(6)
C56 C55 O9 C59 -63.7(9)
C58 C57 O10 C75 164.3(7)
C56 C57 O10 C75 -70.2(9)
C76 C75 O10 C57 -147.2(7)
C57 C58 O11 C68 110.4(8)
C59 C58 O11 C68 -128.5(7)
C69 C68 O11 C58 178.3(7)
C59 C60 O12 C61 -167.3(8)
C62 C61 O12 C60 176.7(7)
N4 C82 C83 C84 -175.4(7)
O13 C82 C83 C84 60.8(9)
N4 C82 C83 Cl4 62.2(9)
O13 C82 C83 Cl4 -61.5(9)
C82 C83 C84 O14 -178.4(6)
Cl4 C83 C84 O14 -58.0(8)
C82 C83 C84 C85 -56.9(9)
Cl4 C83 C84 C85 63.4(8)
O14 C84 C85 O15 -67.7(8)
C83 C84 C85 O15 167.0(7)
O14 C84 C85 C86 176.5(7)
C83 C84 C85 C86 51.2(9)
O15 C85 C86 O13 -170.9(6)
C84 C85 C86 O13 -52.6(9)
O15 C85 C86 C87 65.6(9)
C84 C85 C86 C87 -176.1(8)
O13 C86 C87 O16 -75.6(9)
C85 C86 C87 O16 49.5(11)
O16 C88 C89 C94 -96.0(11)
O16 C88 C89 C90 85.9(11)
C94 C89 C90 C91 0.5(15)
C88 C89 C90 C91 178.7(9)
C89 C90 C91 C92 0.3(17)
C90 C91 C92 C93 0.3(19)
C91 C92 C93 C94 -1.8(19)
C90 C89 C94 C93 -1.9(15)
C88 C89 C94 C93 -179.9(10)
C92 C93 C94 C89 2.6(17)
O15 C95 C96 C101 -40.3(12)
O15 C95 C96 C97 148.1(8)
C101 C96 C97 C98 0.5(13)
C95 C96 C97 C98 173.0(9)
C96 C97 C98 C99 1.6(15)
C97 C98 C99 C100 -2.0(14)
C98 C99 C100 C101 0.3(15)
C99 C100 C101 C96 2.0(16)
C97 C96 C101 C100 -2.3(14)
C95 C96 C101 C100 -174.3(10)
O14 C102 C103 C108 42.4(11)
O14 C102 C103 C104 -139.2(8)
C108 C103 C104 C105 -0.3(12)
C102 C103 C104 C105 -178.7(7)
C103 C104 C105 C106 -0.3(13)
C104 C105 C106 C107 0.4(13)
C105 C106 C107 C108 0.2(14)
C104 C103 C108 C107 0.8(13)
C102 C103 C108 C107 179.2(8)
C106 C107 C108 C103 -0.8(14)
C87 C86 O13 C82 -176.5(6)
C85 C86 O13 C82 59.9(9)
N4 C82 O13 C86 171.8(7)
C83 C82 O13 C86 -62.8(9)
C103 C102 O14 C84 -154.6(7)
C83 C84 O14 C102 -69.0(9)
C85 C84 O14 C102 167.4(7)
C84 C85 O15 C95 106.3(8)
C86 C85 O15 C95 -136.6(7)
C96 C95 O15 C85 169.3(7)
C89 C88 O16 C87 178.1(8)
C86 C87 O16 C88 84.9(10)

loop_
_cod_related_entry_id
_cod_related_entry_code
_cod_related_entry_database
1 30651645 ChemSpider
